data_2101532
loop_
_publ_author_name
'Dalpiaz, A.'
'Ferretti, V.'
'Gilli, P.'
'Bertolasi, V.'

_publ_section_title
;
 Stereochemistry of serotonin receptor ligands from crystallographic
 data. Crystal structures of NAN-190.HBr, 1-phenylbiguanide, MDL 72222
 and mianserin.HCl and selectivity criteria towards 5-HT~1~, 5-HT~2~
 and 5-HT~3~ receptor subtypes
;
_journal_issue 3
_journal_name_full 'Acta Crystallographica Section B'
_journal_page_first 509
_journal_page_last 518
_journal_paper_doi 10.1107/S0108768195014765
_journal_volume 52
_journal_year 1996
_chemical_formula_analytical ' C8 H11 N5          '
_chemical_formula_sum 'C8 H11 N5'
_chemical_formula_weight 177.21
_chemical_melting_point 417.1(10)
_chemical_name_systematic
;
N-Phenyl-imidocarbonimidic diamide (1-Phenylbiguanide)
;
_space_group_IT_number 14
_symmetry_cell_setting monoclinic
_symmetry_space_group_name_Hall '-P 2ybc'
_symmetry_space_group_name_H-M 'P 1 21/c 1'
_atom_type_scat_source 'Cromer & Waber (1974)'
_cell_angle_alpha 90.00000
_cell_angle_beta 97.720(10)
_cell_angle_gamma 90.00000
_cell_formula_units_Z 16
_cell_length_a 9.781(2)
_cell_length_b 35.040(5)
_cell_length_c 11.000(2)
_cell_measurement_reflns_used 25
_cell_measurement_temperature 295
_cell_measurement_theta_max 15
_cell_measurement_theta_min 10
_cell_volume 3735.8(12)
_computing_cell_refinement 'CAD-4 Enraf-Nonius Software, 1984'
_computing_data_collection 'CAD-4 Enraf-Nonius Software, 1984'
_computing_data_reduction 'MolEN, C.K. Fair, Enraf-Nonius, 1990'
_computing_molecular_graphics 'ORTEPII, Johnson, 1976'
_computing_publication_material
;
 PARST (Nardelli, 1983); PARSTCIF (Nardelli, 1991)
;
_computing_structure_refinement MolEN
_computing_structure_solution 'SIR88, Burla et al., 1989'
_diffrn_ambient_temperature 295
_diffrn_measurement_device 'Enraf-Nonius CAD4 diffractometer'
_diffrn_measurement_method \w/2\q
_diffrn_radiation_monochromator graphite
_diffrn_radiation_source 'X-ray tube'
_diffrn_radiation_type ' MoK\a '
_diffrn_radiation_wavelength 0.71069
_diffrn_reflns_av_R_equivalents 0.033
_diffrn_reflns_limit_h_max 12
_diffrn_reflns_limit_h_min 0
_diffrn_reflns_limit_k_max 46
_diffrn_reflns_limit_k_min 0
_diffrn_reflns_limit_l_max 14
_diffrn_reflns_limit_l_min -14
_diffrn_reflns_number 9490
_diffrn_reflns_reduction_process
;
......
;
_diffrn_reflns_theta_max 28
_diffrn_reflns_theta_min 2
_diffrn_standards_decay_% 0
_diffrn_standards_interval_time 120
_diffrn_standards_number 3
_exptl_absorpt_coefficient_mu 0.0843
_exptl_absorpt_correction_type none
_exptl_crystal_colour colourless
_exptl_crystal_density_diffrn 1.26
_exptl_crystal_description prismatic
_exptl_crystal_F_000 1504.0
_exptl_crystal_size_max 0.48
_exptl_crystal_size_mid 0.31
_exptl_crystal_size_min 0.21
_refine_diff_density_max 0.28
_refine_diff_density_min -0.30
_refine_ls_extinction_method none
_refine_ls_goodness_of_fit_obs 1.63
_refine_ls_hydrogen_treatment refall
_refine_ls_matrix_type full
_refine_ls_number_parameters 645
_refine_ls_number_reflns 3407
_refine_ls_R_factor_obs 0.070
_refine_ls_shift/esd_max 0.03
_refine_ls_structure_factor_coef F
_refine_ls_weighting_details 'w = 4F^2^/[\s^2^(F^2^) + (0.05F^2^)^2^]'
_refine_ls_weighting_scheme calc
_refine_ls_wR_factor_obs 0.073
_reflns_number_observed 3407
_reflns_number_total 8990
_reflns_observed_criterion I>2\s(I)
_cod_data_source_file na0073.cif
_cod_data_source_block 2
_cod_depositor_comments
;
The following automatic conversions were performed:

'_chemical_melting_point' value '143-145 C' was changed to
'417.1(10)' - it was converted from degrees Celsius(C) to Kelvins(K),
the average value was taken and precision was estimated.

Automatic conversion script
Id: cif_fix_values 1646 2011-03-28 12:23:43Z adriana 

The following automatic conversions were performed:

'_chemical_melting_point' value '143-145 C' was changed to
'417.1(10)' - it was converted from degrees Celsius(C) to Kelvins(K),
the average value was taken and precision was estimated.

Automatic conversion script
Id: cif_fix_values 1715 2011-07-08 13:25:40Z adriana 

The following automatic conversions were performed:

'_refine_ls_weighting_scheme' value 'calc w = 4F^2^/[\s^2^(F^2^) +
(0.05F^2^)^2^]' was changed to 'calc'. New tag
'_refine_ls_weighting_details' was created. The value of the new tag
was set to 'w = 4F^2^/[\s^2^(F^2^) + (0.05F^2^)^2^]'.

Automatic conversion script
Id: cif_fix_values 3143 2015-03-26 13:38:13Z robertas 
;
_cod_original_cell_volume 3736.0(10)
_cod_original_sg_symbol_H-M 'P 21/c'
_cod_original_formula_sum ' C8 H11 N5          '
_cod_database_code 2101532

loop_
_symmetry_equiv_pos_as_xyz
'x, y, z'
'-x, 1/2+y, 1/2-z'
'-x, -y, -z'
'x, 1/2-y, 1/2+z'

loop_
_atom_site_aniso_label
_atom_site_aniso_U_11
_atom_site_aniso_U_22
_atom_site_aniso_U_33
_atom_site_aniso_U_12
_atom_site_aniso_U_13
_atom_site_aniso_U_23
N1A 0.036(2) 0.030(2) 0.034(2) 0.0020(10) 0.0000(10) -0.0030(10)
N2A 0.075(2) 0.053(2) 0.063(2) 0.025(2) -0.032(2) -0.032(2)
N3A 0.032(2) 0.032(2) 0.0310(10) 0.0000(10) 0.0020(10) -0.0040(10)
N4A 0.034(2) 0.042(2) 0.050(2) 0.002(2) -0.0050(10) -0.012(2)
N5A 0.034(2) 0.046(2) 0.039(2) -0.003(2) -0.0060(10) -0.0130(10)
C1A 0.029(2) 0.047(2) 0.027(2) -0.007(2) 0.0030(10) -0.003(2)
C2A 0.038(2) 0.027(2) 0.025(2) -0.003(2) 0.004(2) 0.002(2)
C3A 0.038(2) 0.035(2) 0.033(2) -0.002(2) 0.005(2) -0.002(2)
C4A 0.045(2) 0.037(2) 0.048(2) -0.003(2) 0.010(2) 0.003(2)
C5A 0.053(2) 0.055(3) 0.067(3) 0.009(2) 0.016(2) -0.014(2)
C6A 0.060(3) 0.049(3) 0.118(4) 0.001(2) 0.016(3) -0.035(3)
C7A 0.072(3) 0.052(3) 0.198(6) -0.024(3) 0.043(4) -0.052(3)
C8A 0.054(2) 0.049(3) 0.158(5) -0.019(2) 0.053(3) -0.040(3)
C7B 0.051(2) 0.034(2) 0.040(2) 0.000(2) 0.0130(10) 0.0020(10)
C8B 0.078(2) 0.037(2) 0.065(2) -0.006(2) 0.042(2) -0.002(2)
N1C 0.042(2) 0.031(2) 0.047(2) -0.0020(10) 0.0140(10) -0.003(2)
N2C 0.039(2) 0.039(2) 0.052(2) -0.0010(10) 0.0150(10) 0.008(2)
N3C 0.053(2) 0.033(2) 0.056(2) -0.010(2) 0.021(2) -0.005(2)
N4C 0.039(2) 0.042(2) 0.030(2) -0.002(2) 0.005(2) 0.002(2)
N5C 0.036(2) 0.036(2) 0.032(2) -0.001(2) 0.000(2) 0.000(2)
C1C 0.060(2) 0.039(2) 0.024(2) 0.003(2) 0.012(2) 0.000(2)
C2C 0.071(3) 0.047(3) 0.048(2) -0.008(2) 0.005(2) -0.004(2)
C3C 0.140(5) 0.054(3) 0.062(3) -0.036(3) 0.018(3) -0.012(3)
C4C 0.179(6) 0.040(3) 0.048(3) 0.010(4) 0.014(3) -0.001(2)
C5C 0.119(4) 0.062(3) 0.047(3) 0.037(3) 0.008(3) 0.003(2)
C6C 0.075(3) 0.044(2) 0.043(2) 0.013(2) 0.009(2) -0.002(2)
C5D 0.054(2) 0.033(2) 0.031(2) 0.009(2) 0.0090(10) -0.0030(10)
C6D 0.071(2) 0.032(2) 0.028(2) 0.007(2) 0.0120(10) 0.0000(10)
C7D 0.044(2) 0.030(2) 0.0280(10) 0.0040(10) 0.0100(10) 0.0010(10)
C8D 0.079(2) 0.043(2) 0.028(2) 0.019(2) 0.010(2) 0.0040(10)

loop_
_atom_site_label
_atom_site_fract_x
_atom_site_fract_y
_atom_site_fract_z
_atom_site_U_iso_or_equiv
_atom_site_thermal_displace_type
_atom_site_calc_attached_atom
_atom_site_type_symbol
N1A 0.9033(4) -0.03694(9) 0.6322(3) 0.0428(15) aniso . N
N2A 0.7235(5) -0.01750(10) 0.4839(4) 0.0854(15) aniso . N
N3A 0.7846(3) 0.02120(10) 0.6459(3) 0.0404(12) aniso . N
N4A 1.0118(4) 0.02610(10) 0.7519(4) 0.0544(14) aniso . N
N5A 0.8430(4) 0.06890(10) 0.7810(3) 0.0515(15) aniso . N
C1A 0.8109(4) -0.01260(10) 0.5893(4) 0.0436(15) aniso . C
C2A 0.8821(4) 0.03810(10) 0.7251(4) 0.0380(15) aniso . C
C3A 0.9129(4) -0.07260(10) 0.5738(4) 0.0447(15) aniso . C
C4A 1.0337(5) -0.08390(10) 0.5355(4) 0.0544(16) aniso . C
C5A 1.0503(5) -0.1195(2) 0.4885(5) 0.073(2) aniso . C
C6A 0.9479(6) -0.1446(2) 0.4771(6) 0.095(2) aniso . C
C7A 0.8254(7) -0.1347(2) 0.5118(8) 0.133(3) aniso . C
C8A 0.8085(6) -0.0988(2) 0.5616(7) 0.106(3) aniso . C
N1B 0.5904(4) 0.07090(10) 0.2104(3) 0.0520(15) iso . N
N2B 0.7250(4) 0.06500(10) 0.0521(4) 0.0722(15) iso . N
N3B 0.6620(4) 0.01070(10) 0.1433(3) 0.0497(15) iso . N
N4B 0.4844(4) 0.00480(10) 0.2673(4) 0.0539(15) iso . N
N5B 0.5948(4) -0.04740(10) 0.2027(4) 0.0584(15) iso . N
C1B 0.6572(5) 0.04970(10) 0.1418(4) 0.0468(15) iso . C
C2B 0.5781(4) -0.00960(10) 0.2040(4) 0.0444(15) iso . C
C3B 0.5897(5) 0.11110(10) 0.1984(4) 0.0512(13) iso . C
C4B 0.7069(6) 0.1330(2) 0.2240(5) 0.070(2) iso . C
C5B 0.6984(8) 0.1723(2) 0.2208(6) 0.108(3) iso . C
C6B 0.5764(9) 0.1902(2) 0.1915(6) 0.113(3) iso . C
C7B 0.4612(7) 0.1691(2) 0.1661(5) 0.097(3) aniso . C
C8B 0.4646(6) 0.1296(2) 0.1687(5) 0.0683(19) aniso . C
N1C 0.4967(4) 0.17450(10) 0.7030(3) 0.0494(15) aniso . N
N2C 0.5468(4) 0.13300(10) 0.8711(3) 0.0547(15) aniso . N
N3C 0.5774(4) 0.11150(10) 0.6825(3) 0.0425(13) aniso . N
N4C 0.5400(4) 0.14450(10) 0.4947(3) 0.0630(15) aniso . N
N5C 0.6031(4) 0.08160(10) 0.5028(3) 0.0512(15) aniso . N
C1C 0.5408(4) 0.14230(10) 0.7494(4) 0.0410(15) aniso . C
C2C 0.5723(4) 0.11350(10) 0.5613(4) 0.0416(16) aniso . C
C3C 0.4537(5) 0.20370(10) 0.7768(4) 0.0482(14) aniso . C
C4C 0.5358(6) 0.22020(10) 0.8757(5) 0.0623(18) aniso . C
C5C 0.4868(7) 0.2498(2) 0.9412(5) 0.081(3) aniso . C
C6C 0.3591(7) 0.2634(2) 0.9086(5) 0.086(2) aniso . C
C7C 0.2735(6) 0.2479(2) 0.8102(5) 0.078(2) iso . C
C8C 0.3233(5) 0.21870(10) 0.7462(5) 0.0608(18) iso . C
N1D 0.9783(4) -0.12960(10) 1.0414(4) 0.0641(15) iso . N
N2D 0.7876(4) -0.13730(10) 1.1402(5) 0.1009(19) iso . N
N3D 0.8214(4) -0.07950(10) 1.0598(3) 0.0449(14) iso . N
N4D 0.9206(5) -0.07290(10) 0.8773(4) 0.0796(18) iso . N
N5D 0.7969(4) -0.02500(10) 0.9475(4) 0.0642(15) iso . N
C1D 0.8675(4) -0.11660(10) 1.0771(4) 0.0468(15) iso . C
C2D 0.8488(5) -0.06040(10) 0.9618(4) 0.0466(15) iso . C
C3D 1.0136(5) -0.16860(10) 1.0622(5) 0.0591(14) iso . C
C4D 1.0864(6) -0.1810(2) 1.1706(5) 0.073(2) iso . C
C5D 1.1236(6) -0.2187(2) 1.1860(6) 0.095(2) aniso . C
C6D 1.0886(7) -0.2448(2) 1.0940(7) 0.103(3) aniso . C
C7D 1.0167(7) -0.2329(2) 0.9881(7) 0.101(3) aniso . C
C8D 0.9785(6) -0.1952(2) 0.9711(6) 0.086(2) aniso . C
H21A 0.733(3) -0.0350(10) 0.445(3) 0.051(2) aniso N2A H
H22A 0.668(5) 0.0020(10) 0.451(5) 0.036(2) aniso N2A H
H41A 1.034(4) 0.0060(10) 0.721(3) 0.030(2) aniso N4A H
H42A 1.077(5) 0.0460(10) 0.800(5) 0.048(2) aniso N4A H
H51A 0.901(3) 0.0800(9) 0.823(3) 0.062(3) aniso N5A H
H52A 0.760(4) 0.0780(10) 0.764(4) 0.106(4) aniso N5A H
H4A 1.097(4) -0.0650(10) 0.537(4) 0.113(4) aniso C4A H
H5A 1.134(4) -0.1250(10) 0.462(4) 0.068(3) aniso C5A H
H6A 0.969(5) -0.1680(10) 0.443(4) 0.061(3) aniso C6A H
H7A 0.756(8) -0.153(2) 0.508(7) 0.060(10) iso C7A H
H8A 0.733(5) -0.0940(10) 0.592(5) 0.043(9) iso C8A H
H21B 0.757(4) 0.0870(10) 0.058(4) 0.050(10) iso N2B H
H22B 0.779(5) 0.0490(10) 0.026(4) 0.050(10) iso N2B H
H41B 0.476(4) 0.0300(10) 0.262(4) 0.10(2) iso N4B H
H42B 0.425(3) -0.0082(9) 0.288(3) 0.040(10) iso N4B H
H51B 0.537(3) -0.0597(9) 0.229(3) 0.080(10) iso N5B H
H52B 0.656(4) -0.0570(10) 0.159(4) 0.13(2) iso N5B H
H4B 0.794(4) 0.1190(10) 0.242(4) 0.070(10) iso C4B H
H5B 0.783(5) 0.1850(10) 0.231(5) 0.060(10) iso C5B H
H6B 0.580(6) 0.218(2) 0.190(5) 0.022(7) iso C6B H
H7B 0.377(5) 0.1780(10) 0.148(5) 0.051(2) aniso C7B H
H8B 0.386(4) 0.1140(10) 0.162(4) 0.064(2) aniso C8B H
H21C 0.537(4) 0.1530(10) 0.925(4) 0.043(2) aniso N2C H
H22C 0.583(4) 0.1100(10) 0.893(3) 0.099(3) aniso N2C H
H41C 0.513(4) 0.1660(10) 0.535(3) 0.070(2) aniso N4C H
H42C 0.533(4) 0.1420(10) 0.420(3) 0.035(2) aniso N4C H
H51C 0.621(5) 0.085(2) 0.425(5) 0.041(2) aniso N5C H
H52C 0.640(4) 0.0630(10) 0.542(3) 0.047(2) aniso N5C H
H4C 0.621(5) 0.2120(10) 0.899(4) 0.065(3) aniso C4C H
H5C 0.555(6) 0.261(2) 1.009(6) 0.069(3) aniso C5C H
H6C 0.325(5) 0.2810(10) 0.947(4) 0.070(3) aniso C6C H
H7C 0.181(4) 0.2540(10) 0.786(4) 0.075(3) aniso C7C H
H8C 0.268(3) 0.2098(9) 0.684(3) 0.079(3) aniso C8C H
H21D 0.808(4) -0.1580(10) 1.159(4) 0.060(10) iso N2D H
H22D 0.709(5) -0.1290(10) 1.152(4) 0.080(10) iso N2D H
H41D 0.955(4) -0.0960(10) 0.878(3) 0.040(10) iso N4D H
H42D 0.919(5) -0.0590(10) 0.808(4) 0.080(10) iso N4D H
H51D 0.815(5) -0.0130(10) 0.884(4) 0.070(10) iso N5D H
H52D 0.738(4) -0.0160(10) 0.999(4) 0.070(10) iso N5D H
H4D 1.108(4) -0.1600(10) 1.233(4) 0.050(10) iso C4D H
H5D 1.160(5) -0.2280(10) 1.258(4) 0.070(10) iso C5D H
H6D 1.118(7) -0.270(2) 1.114(6) 0.13(2) iso C6D H
H7D 0.971(6) -0.252(2) 0.930(5) 0.11(2) iso C7D H
H8D 0.944(5) -0.187(2) 0.897(5) 0.10(2) iso C8D H

loop_
_geom_angle_atom_site_label_1
_geom_angle_atom_site_label_2
_geom_angle_atom_site_label_3
_geom_angle
_geom_angle_publ_flag
C1A N1A C3A 120.4(3) yes
H21A N2A H22A 119(3) no
C1A N2A H22A 121(3) no
C1A N2A H21A 118(3) no
C1A N3A C2A 120.9(3) yes
H41A N4A H42A 127(3) no
C2A N4A H42A 114(3) no
C2A N4A H41A 118(3) no
H51A N5A H52A 122(3) no
C2A N5A H52A 121(2) no
C2A N5A H51A 117(2) no
N2A C1A N3A 111.1(3) yes
N1A C1A N3A 124.7(3) yes
N1A C1A N2A 124.2(4) yes
N4A C2A N5A 118.7(4) yes
N3A C2A N5A 115.9(3) yes
N3A C2A N4A 125.3(4) yes
N1A C3A C8A 123.0(4) yes
N1A C3A C4A 120.6(3) yes
C4A C3A C8A 116.2(4) yes
C3A C4A H4A 114(3) no
C3A C4A C5A 122.2(4) yes
C5A C4A H4A 124(2) no
C4A C5A H5A 118(2) no
C4A C5A C6A 120.9(6) yes
C6A C5A H5A 121(2) no
C5A C6A H6A 114(2) no
C5A C6A C7A 119.4(6) yes
C7A C6A H6A 126(3) no
C6A C7A H7A 119(5) no
C6A C7A C8A 120.0(6) yes
C8A C7A H7A 121(4) no
C3A C8A C7A 121.3(6) yes
C7A C8A H8A 119(3) no
C3A C8A H8A 120(3) no
C1B N1B C3B 120.8(3) yes
H21B N2B H22B 113(3) no
C1B N2B H22B 112(3) no
C1B N2B H21B 121(3) no
C1B N3B C2B 121.2(3) yes
H41B N4B H42B 122(3) no
C2B N4B H42B 121(2) no
C2B N4B H41B 114(2) no
H51B N5B H52B 124(3) no
C2B N5B H52B 118(2) no
C2B N5B H51B 116(2) no
N2B C1B N3B 112.4(3) yes
N1B C1B N3B 125.8(3) yes
N1B C1B N2B 121.7(4) yes
N4B C2B N5B 118.6(3) yes
N3B C2B N5B 116.1(3) yes
N3B C2B N4B 125.3(4) yes
N1B C3B C8B 118.8(4) yes
N1B C3B C4B 122.8(4) yes
C4B C3B C8B 118.2(5) yes
C3B C4B H4B 116(2) no
C3B C4B C5B 120.4(6) yes
C5B C4B H4B 124(2) no
C4B C5B H5B 115(2) no
C4B C5B C6B 121.2(7) yes
C6B C5B H5B 123(3) no
C5B C6B H6B 116(4) no
C5B C6B C7B 118.9(8) yes
C7B C6B H6B 125(4) no
C6B C7B H7B 126(3) no
C6B C7B C8B 121.9(6) yes
C8B C7B H7B 112(2) no
C3B C8B C7B 119.4(6) yes
C7B C8B H8B 124(2) no
C3B C8B H8B 116(2) no
C1C N1C C3C 121.3(3) yes
H21C N2C H22C 125(3) no
C1C N2C H22C 116(2) no
C1C N2C H21C 117(3) no
C1C N3C C2C 121.1(3) yes
H41C N4C H42C 125(3) no
C2C N4C H42C 117(2) no
C2C N4C H41C 118(2) no
H51C N5C H52C 118(4) no
C2C N5C H52C 121(2) no
C2C N5C H51C 115(4) no
N2C C1C N3C 110.8(3) yes
N1C C1C N3C 124.8(3) yes
N1C C1C N2C 124.2(4) yes
N4C C2C N5C 118.0(3) yes
N3C C2C N5C 117.1(4) yes
N3C C2C N4C 124.9(4) yes
N1C C3C C8C 118.4(4) yes
N1C C3C C4C 124.7(4) yes
C4C C3C C8C 116.8(5) yes
C3C C4C H4C 121(3) no
C3C C4C C5C 121.0(4) yes
C5C C4C H4C 118(3) no
C4C C5C H5C 116(4) no
C4C C5C C6C 120.2(6) yes
C6C C5C H5C 124(4) no
C5C C6C H6C 123(3) no
C5C C6C C7C 120.8(6) yes
C7C C6C H6C 116(3) no
C6C C7C H7C 126(3) no
C6C C7C C8C 118.4(5) yes
C8C C7C H7C 115(2) no
C3C C8C C7C 122.8(4) yes
C7C C8C H8C 116(2) no
C3C C8C H8C 121(2) no
C1D N1D C3D 119.2(4) yes
H21D N2D H22D 119(4) no
C1D N2D H22D 120(3) no
C1D N2D H21D 120(3) no
C1D N3D C2D 119.3(3) yes
H41D N4D H42D 118(3) no
C2D N4D H42D 118(3) no
C2D N4D H41D 123(2) no
H51D N5D H52D 124(4) no
C2D N5D H52D 120(2) no
C2D N5D H51D 116(2) no
N2D C1D N3D 112.5(3) yes
N1D C1D N3D 124.4(4) yes
N1D C1D N2D 123.1(4) yes
N4D C2D N5D 117.1(4) yes
N3D C2D N5D 116.6(3) yes
N3D C2D N4D 126.3(4) yes
N1D C3D C8D 120.2(4) yes
N1D C3D C4D 122.0(4) yes
C4D C3D C8D 117.8(5) yes
C3D C4D H4D 113(2) no
C3D C4D C5D 120.6(6) yes
C5D C4D H4D 126(2) no
C4D C5D H5D 122(3) no
C4D C5D C6D 120.9(6) yes
C6D C5D H5D 116(3) no
C5D C6D H6D 114(4) no
C5D C6D C7D 118.8(7) yes
C7D C6D H6D 127(4) no
C6D C7D H7D 119(3) no
C6D C7D C8D 121.0(7) yes
C8D C7D H7D 118(4) no
C3D C8D C7D 120.9(6) yes
C7D C8D H8D 120(4) no
C3D C8D H8D 118(4) no

loop_
_geom_bond_atom_site_label_1
_geom_bond_atom_site_label_2
_geom_bond_distance
_geom_bond_publ_flag
N1A C1A 1.285(5) yes
N1A C3A 1.414(5) yes
N2A C1A 1.356(6) yes
N2A H21A 0.76(3) no
N2A H22A 0.92(4) no
N3A C1A 1.378(5) yes
N3A C2A 1.340(5) yes
N4A C2A 1.331(5) yes
N4A H41A 0.82(3) no
N4A H42A 1.04(4) no
N5A C2A 1.324(5) yes
N5A H51A 0.78(3) no
N5A H52A 0.87(3) no
C3A C4A 1.365(6) yes
C3A C8A 1.366(7) yes
C4A C5A 1.368(8) yes
C4A H4A 0.91(3) no
C5A C6A 1.326(9) yes
C5A H5A 0.93(4) no
C6A C7A 1.350(10) yes
C6A H6A 0.94(3) no
C7A C8A 1.390(10) yes
C7A H7A 0.93(7) no
C8A H8A 0.87(5) no
N1B C1B 1.296(6) yes
N1B C3B 1.415(5) yes
N2B C1B 1.370(6) yes
N2B H21B 0.83(3) no
N2B H22B 0.85(4) no
N3B C1B 1.367(5) yes
N3B C2B 1.331(6) yes
N4B C2B 1.323(6) yes
N4B H41B 0.89(3) no
N4B H42B 0.80(3) no
N5B C2B 1.335(5) yes
N5B H51B 0.80(3) no
N5B H52B 0.88(4) no
C3B C4B 1.377(8) yes
C3B C8B 1.385(8) yes
C4B C5B 1.380(10) yes
C4B H4B 0.98(3) no
C5B C6B 1.350(10) yes
C5B H5B 0.93(4) no
C6B C7B 1.350(10) yes
C6B H6B 0.98(7) no
C7B C8B 1.380(10) yes
C7B H7B 0.88(4) no
C8B H8B 0.94(3) no
N1C C1C 1.289(5) yes
N1C C3C 1.405(6) yes
N2C C1C 1.371(6) yes
N2C H21C 0.93(4) no
N2C H22C 0.90(3) no
N3C C1C 1.380(5) yes
N3C C2C 1.329(6) yes
N4C C2C 1.324(5) yes
N4C H41C 0.93(3) no
N4C H42C 0.82(3) no
N5C C2C 1.344(5) yes
N5C H51C 0.90(5) no
N5C H52C 0.84(3) no
C3C C4C 1.388(7) yes
C3C C8C 1.379(7) yes
C4C C5C 1.385(8) yes
C4C H4C 0.89(4) no
C5C C6C 1.340(9) yes
C5C H5C 1.01(6) no
C6C C7C 1.387(8) yes
C6C H6C 0.84(4) no
C7C C8C 1.368(8) yes
C7C H7C 0.93(3) no
C8C H8C 0.87(3) no
N1D C1D 1.285(6) yes
N1D C3D 1.421(5) yes
N2D C1D 1.328(6) yes
N2D H21D 0.77(3) no
N2D H22D 0.85(4) no
N3D C1D 1.381(5) yes
N3D C2D 1.326(6) yes
N4D C2D 1.313(7) yes
N4D H41D 0.88(3) no
N4D H42D 0.90(4) no
N5D C2D 1.342(5) yes
N5D H51D 0.85(4) no
N5D H52D 0.92(4) no
C3D C4D 1.375(7) yes
C3D C8D 1.378(8) yes
C4D C5D 1.370(10) yes
C4D H4D 1.01(3) no
C5D C6D 1.370(10) yes
C5D H5D 0.89(4) no
C6D C7D 1.340(10) yes
C6D H6D 0.95(7) no
C7D C8D 1.380(10) yes
C7D H7D 0.99(6) no
C8D H8D 0.89(5) no

loop_
_geom_contact_atom_site_label_1
_geom_contact_atom_site_label_2
_geom_contact_distance
N1A N2A 2.334(6)
N1A N3A 2.360(5)
N1A N4A 2.714(5)
N1A C2A 2.839(5)
N1A C4A 2.415(6)
N1A C8A 2.443(8)
N1A H21A 2.47(3)
N1A H41A 2.13(4)
N1A H4A 2.49(4)
N1A H8A 2.60(4)
N1A N4D 2.960(5)
N1A H42D 2.07(4)
N2A N3A 2.255(5)
N2A C3A 2.765(6)
N2A H8A 2.93(4)
N3A N4A 2.373(5)
N3A N5A 2.258(5)
N3A H21A 2.95(3)
N3A H22A 2.39(5)
N3A H41A 2.53(4)
N3A H51A 2.96(3)
N3A H52A 2.41(4)
N3A H52C 2.24(4)
N3A H51D 2.86(4)
N4A N5A 2.285(5)
N4A C1A 2.820(5)
N4A H51A 2.36(3)
N4A H51D 2.91(5)
N5A H42A 2.41(5)
C1A C2A 2.365(5)
C1A C3A 2.343(5)
C1A H21A 1.84(3)
C1A H22A 1.99(5)
C1A H41A 2.54(4)
C1A H8A 2.95(4)
C1A H42D 2.98(4)
C2A H41A 1.87(4)
C2A H42A 1.99(5)
C2A H51A 1.82(3)
C2A H52A 1.92(4)
C2A H51D 2.65(4)
C3A C5A 2.393(7)
C3A C6A 2.777(8)
C3A C7A 2.403(8)
C3A H21A 2.48(3)
C3A H4A 1.92(4)
C3A H8A 1.95(5)
C3A H42D 2.61(4)
C4A C6A 2.344(8)
C4A C7A 2.692(8)
C4A C8A 2.319(8)
C4A H5A 1.98(4)
C5A C7A 2.311(9)
C5A C8A 2.698(9)
C5A H4A 2.02(4)
C5A H6A 1.91(4)
C6A C8A 2.375(10)
C6A H5A 1.97(4)
C6A H7A 1.97(8)
C7A H6A 2.05(5)
C7A H8A 1.96(5)
C8A H21A 2.63(4)
C8A H7A 2.03(7)
H21A H8A 2.63(6)
H21A N5B 2.86(3)
H21A H51B 2.97(4)
H22A N4B 2.52(5)
H22A C2B 2.77(5)
H22A H41B 2.79(6)
H22A H42B 2.80(6)
H22A N5C 2.93(4)
H22A H51C 2.95(8)
H22A H52C 2.39(5)
H41A H42A 1.67(5)
H41A H42D 2.77(5)
H42A H51A 2.14(6)
H52A N3C 2.22(4)
H52A C2C 2.97(4)
H52A H22C 2.63(6)
H52A H52C 2.62(5)
H4A H5A 2.31(5)
H5A H6A 2.20(6)
H6A H7A 2.35(10)
H7A H8A 2.29(8)
N1B N2B 2.329(6)
N1B N3B 2.371(5)
N1B N4B 2.647(5)
N1B C2B 2.824(5)
N1B C4B 2.451(8)
N1B C8B 2.409(8)
N1B H21B 2.55(4)
N1B H41B 1.95(4)
N1B H4B 2.60(4)
N1B H8B 2.51(4)
N1B H51C 2.39(6)
N2B N3B 2.274(5)
N2B C3B 2.743(6)
N2B H4B 2.83(4)
N3B N4B 2.357(6)
N3B N5B 2.263(5)
N3B H22B 2.27(5)
N3B H41B 2.47(4)
N3B H51B 2.96(3)
N3B H52B 2.38(4)
N4B N5B 2.285(5)
N4B C1B 2.804(6)
N4B H51B 2.37(3)
N5B H42B 2.44(3)
C1B C2B 2.351(5)
C1B C3B 2.359(5)
C1B H21B 1.94(4)
C1B H22B 1.86(5)
C1B H41B 2.45(4)
C1B H4B 2.92(4)
C2B H41B 1.87(4)
C2B H42B 1.86(3)
C2B H51B 1.83(3)
C2B H52B 1.92(4)
C3B C5B 2.391(8)
C3B C6B 2.775(8)
C3B C7B 2.391(8)
C3B H21B 2.54(4)
C3B H4B 2.01(4)
C3B H8B 1.98(4)
C3B H42C 2.79(4)
C3B H51C 2.63(6)
C4B C6B 2.377(10)
C4B C7B 2.715(9)
C4B C8B 2.369(8)
C4B H21B 2.53(4)
C4B H5B 1.97(4)
C4B H42C 2.94(4)
C4B H51C 2.99(6)
C5B C7B 2.320(10)
C5B C8B 2.728(10)
C5B H4B 2.09(4)
C5B H6B 1.98(7)
C6B C8B 2.386(10)
C6B H5B 2.02(5)
C6B H7B 1.99(5)
C7B H6B 2.07(7)
C7B H8B 2.06(4)
C7B H42C 2.94(3)
C8B H7B 1.90(4)
C8B H42C 2.79(3)
H21B H4B 2.30(6)
H41B H51C 2.87(7)
H42B H51B 2.25(5)
H4B H5B 2.32(5)
H5B H6B 2.29(8)
H6B H7B 2.42(8)
H7B H8B 2.25(5)
N1C N2C 2.352(5)
N1C N3C 2.365(5)
N1C N4C 2.607(5)
N1C C2C 2.803(5)
N1C C4C 2.475(6)
N1C C8C 2.391(6)
N1C H21C 2.54(4)
N1C H41C 1.90(3)
N1C H4C 2.67(4)
N1C H8C 2.54(3)
N2C N3C 2.264(5)
N2C C3C 2.791(5)
N2C H4C 2.87(4)
N3C N4C 2.353(5)
N3C N5C 2.281(5)
N3C H22C 2.31(3)
N3C H41C 2.53(3)
N3C H52C 2.43(4)
N4C N5C 2.287(5)
N4C C1C 2.802(6)
N4C H51C 2.39(7)
N5C H42C 2.37(4)
C1C C2C 2.359(6)
C1C C3C 2.348(5)
C1C H21C 1.97(4)
C1C H22C 1.94(3)
C1C H41C 2.48(3)
C1C H4C 2.99(4)
C2C H41C 1.94(4)
C2C H42C 1.84(3)
C2C H51C 1.91(6)
C2C H52C 1.91(4)
C3C C5C 2.414(7)
C3C C6C 2.774(8)
C3C C7C 2.411(8)
C3C H21C 2.47(4)
C3C H4C 2.00(4)
C3C H8C 1.97(3)
C4C C6C 2.362(9)
C4C C7C 2.747(8)
C4C C8C 2.357(7)
C4C H21C 2.42(4)
C4C H5C 2.04(7)
C5C C7C 2.372(8)
C5C C8C 2.725(8)
C5C H4C 1.96(5)
C5C H6C 1.93(5)
C6C C8C 2.366(8)
C6C H5C 2.08(6)
C6C H7C 2.08(4)
C7C H6C 1.91(4)
C7C H8C 1.92(3)
C8C H7C 1.96(4)
H21C H22C 1.63(5)
H21C H4C 2.26(5)
H41C H42C 1.55(5)
H42C H51C 2.17(8)
H4C H5C 2.25(8)
H5C H6C 2.37(8)
H6C H7C 2.31(6)
H7C H8C 2.15(5)
N1D N2D 2.297(6)
N1D N3D 2.358(5)
N1D N4D 2.693(6)
N1D C2D 2.820(5)
N1D C4D 2.445(7)
N1D C8D 2.425(8)
N1D H21D 2.45(4)
N1D H41D 2.14(3)
N1D H4D 2.54(4)
N1D H8D 2.56(7)
N2D N3D 2.252(5)
N2D C3D 2.708(7)
N3D N4D 2.355(6)
N3D N5D 2.270(5)
N3D H21D 2.97(4)
N3D H22D 2.36(4)
N3D H41D 2.60(4)
N3D H52D 2.43(4)
N4D N5D 2.265(6)
N4D C1D 2.784(6)
N4D H51D 2.35(4)
N5D H42D 2.39(5)
C1D C2D 2.336(5)
C1D C3D 2.335(6)
C1D H21D 1.84(4)
C1D H22D 1.90(5)
C1D H41D 2.56(4)
C2D H41D 1.93(4)
C2D H42D 1.91(5)
C2D H51D 1.88(4)
C2D H52D 1.97(4)
C3D C5D 2.388(8)
C3D C6D 2.779(8)
C3D C7D 2.398(8)
C3D H21D 2.43(4)
C3D H4D 2.00(4)
C3D H8D 1.96(6)
C4D C6D 2.390(10)
C4D C7D 2.727(10)
C4D C8D 2.357(8)
C4D H21D 2.83(4)
C4D H5D 1.99(4)
C5D C7D 2.338(10)
C5D C8D 2.716(9)
C5D H4D 2.13(4)
C5D H6D 1.96(7)
C6D C8D 2.370(10)
C6D H5D 1.94(4)
C6D H7D 2.02(5)
C7D H6D 2.06(7)
C7D H8D 1.98(6)
C8D H7D 2.04(7)
H21D H4D 2.94(5)
H41D H42D 1.53(5)
H42D H51D 2.14(6)
H51D H52D 1.56(7)
H4D H5D 2.44(5)
H5D H6D 2.16(8)
H6D H7D 2.40(8)
H7D H8D 2.32(10)
